data_4125097
loop_
_publ_author_name
'Wang, Ying'
'Zhang, Hui'
'Pink, Maren'
'Olankitwanit, Arnon'
'Rajca, Suchada'
'Rajca, Andrzej'

_publ_section_title
;
 Radical Cation and Neutral Radical of Aza-thia[7]helicene with SOMO-HOMO
 Energy Level Inversion.
;
_journal_issue 23
_journal_name_full 'Journal of the American Chemical Society'
_journal_page_first 7298
_journal_page_last 7304
_journal_paper_doi 10.1021/jacs.6b01498
_journal_volume 138
_journal_year 2016
_chemical_formula_moiety 'C22 H18 Br2 N S7 Si2'
_chemical_formula_sum 'C22 H18 Br2 N S7 Si2'
_chemical_formula_weight 736.79
_chemical_name_systematic
; 
 ? 
;
_space_group_IT_number 15
_symmetry_cell_setting monoclinic
_symmetry_space_group_name_Hall '-C 2yc'
_symmetry_space_group_name_H-M 'C 1 2/c 1'
_atom_sites_solution_hydrogens geom
_atom_sites_solution_primary direct
_atom_sites_solution_secondary difmap
_audit_creation_method SHELXL-97
_cell_angle_alpha 90.00
_cell_angle_beta 93.269(2)
_cell_angle_gamma 90.00
_cell_formula_units_Z 4
_cell_length_a 21.1775(15)
_cell_length_b 18.3158(13)
_cell_length_c 7.0825(5)
_cell_measurement_reflns_used 7124
_cell_measurement_temperature 150(2)
_cell_measurement_theta_max 27.49
_cell_measurement_theta_min 2.94
_cell_volume 2742.7(3)
_computing_cell_refinement 'APEX II v2010.11.3 (Bruker, 2010)'
_computing_data_collection 'APEX II v2010.11.3 (Bruker, 2010)'
_computing_data_reduction 'APEX II v2010.11.3 (Bruker, 2010)'
_computing_molecular_graphics 'SHELXTL (Bruker, 2010)'
_computing_publication_material 'SHELXTL (Bruker, 2010)'
_computing_structure_refinement 'SHELXL-97 (Sheldrick, 2010)'
_computing_structure_solution 'SIR-2004 (Burla et al., 2005)'
_diffrn_ambient_temperature 150(2)
_diffrn_detector 'CCD area detector'
_diffrn_detector_area_resol_mean 83.33
_diffrn_detector_type 'Bruker APEXII'
_diffrn_measured_fraction_theta_full 0.996
_diffrn_measured_fraction_theta_max 0.996
_diffrn_measurement_details '0.50 degree frames measured for 7 seconds each'
_diffrn_measurement_device 'APEX Kappa Duo'
_diffrn_measurement_device_type Kappa
_diffrn_measurement_method 'omega and phi scans'
_diffrn_radiation_monochromator graphite
_diffrn_radiation_source 'fine-focus sealed tube'
_diffrn_radiation_type MoK\a
_diffrn_radiation_wavelength 0.71073
_diffrn_reflns_av_R_equivalents 0.0308
_diffrn_reflns_av_sigmaI/netI 0.0270
_diffrn_reflns_limit_h_max 27
_diffrn_reflns_limit_h_min -27
_diffrn_reflns_limit_k_max 23
_diffrn_reflns_limit_k_min -23
_diffrn_reflns_limit_l_max 9
_diffrn_reflns_limit_l_min -9
_diffrn_reflns_number 13220
_diffrn_reflns_theta_full 27.52
_diffrn_reflns_theta_max 27.52
_diffrn_reflns_theta_min 1.93
_exptl_absorpt_coefficient_mu 3.592
_exptl_absorpt_correction_T_max 0.5803
_exptl_absorpt_correction_T_min 0.2668
_exptl_absorpt_correction_type multi-scan
_exptl_absorpt_process_details 'SADABS, R. Blessing; 1995'
_exptl_crystal_colour colourless
_exptl_crystal_density_diffrn 1.784
_exptl_crystal_density_method 'not measured'
_exptl_crystal_description plate
_exptl_crystal_F_000 1468
_exptl_crystal_size_max 0.50
_exptl_crystal_size_mid 0.21
_exptl_crystal_size_min 0.17
_refine_diff_density_max 0.457
_refine_diff_density_min -0.342
_refine_diff_density_rms 0.070
_refine_ls_extinction_method none
_refine_ls_goodness_of_fit_ref 1.049
_refine_ls_hydrogen_treatment constr
_refine_ls_matrix_type full
_refine_ls_number_parameters 153
_refine_ls_number_reflns 3154
_refine_ls_number_restraints 0
_refine_ls_restrained_S_all 1.049
_refine_ls_R_factor_all 0.0268
_refine_ls_R_factor_gt 0.0227
_refine_ls_shift/su_max 0.001
_refine_ls_shift/su_mean 0.000
_refine_ls_structure_factor_coef Fsqd
_refine_ls_weighting_details 'calc w=1/[\s^2^(Fo^2^)+(0.0273P)^2^+2.7535P] where P=(Fo^2^+2Fc^2^)/3'
_refine_ls_weighting_scheme calc
_refine_ls_wR_factor_gt 0.0561
_refine_ls_wR_factor_ref 0.0578
_reflns_number_gt 2861
_reflns_number_total 3154
_reflns_threshold_expression >2sigma(I)
_cod_data_source_file ja6b01498_si_002.cif
_cod_data_source_block 11111
_cod_depositor_comments
;
The following automatic conversions were performed:

'_symmetry_cell_setting' value 'Monoclinic' changed to 'monoclinic'
according to
/usr/data/users/saulius/crontab/automatic-downloads/rss-feeds/ACS/lib/dictionaries/cif_core.dic
dictionary named 'cif_core.dic' version 2.4.2 from 2011-04-26.

Automatic conversion script
Id: cif_fix_values 4268 2015-11-12 08:31:59Z antanas 

 Adding full bibliography for 4125097.cif.
;
_cod_original_sg_symbol_H-M 'C2/c  '
_cod_database_code 4125097

loop_
_symmetry_equiv_pos_as_xyz
'x, y, z'
'-x, y, -z+1/2'
'x+1/2, y+1/2, z'
'-x+1/2, y+1/2, -z+1/2'
'-x, -y, -z'
'x, -y, z-1/2'
'-x+1/2, -y+1/2, -z'
'x+1/2, -y+1/2, z-1/2'

loop_
_atom_site_label
_atom_site_type_symbol
_atom_site_fract_x
_atom_site_fract_y
_atom_site_fract_z
_atom_site_U_iso_or_equiv
_atom_site_adp_type
_atom_site_occupancy
_atom_site_symmetry_multiplicity
_atom_site_calc_flag
_atom_site_refinement_flags
Br1 Br 0.483600(8) 0.233033(10) 0.49231(2) 0.01831(7) Uani 1 1 d .
S1 S 0.29240(2) 0.26128(3) 0.23500(7) 0.02016(11) Uani 1 1 d .
S2 S 0.28934(2) 0.10233(3) 0.07078(6) 0.01932(10) Uani 1 1 d .
S3 S 0.37432(2) -0.03620(2) 0.11182(6) 0.01617(10) Uani 1 1 d .
Si1 Si 0.36558(3) 0.37222(3) 0.50541(7) 0.01946(12) Uani 1 1 d .
N1 N 0.5000 -0.06303(11) 0.2500 0.0155(4) Uani 1 2 d S
H1N H 0.5000 -0.1111 0.2500 0.019 Uiso 1 2 calc SR
C1 C 0.36194(9) 0.28550(10) 0.3639(3) 0.0175(4) Uani 1 1 d .
C2 C 0.40586(8) 0.23150(9) 0.3477(2) 0.0147(3) Uani 1 1 d .
C3 C 0.38702(8) 0.17071(9) 0.2320(2) 0.0146(3) Uani 1 1 d .
C4 C 0.32415(9) 0.17975(10) 0.1691(3) 0.0175(4) Uani 1 1 d .
C5 C 0.41054(8) 0.09913(9) 0.1874(2) 0.0131(3) Uani 1 1 d .
C6 C 0.36052(9) 0.05680(10) 0.1153(2) 0.0159(3) Uani 1 1 d .
C7 C 0.46660(8) 0.05502(9) 0.2224(2) 0.0131(3) Uani 1 1 d .
C8 C 0.45040(8) -0.01811(9) 0.1994(2) 0.0147(3) Uani 1 1 d .
C9 C 0.28905(11) 0.42016(12) 0.4582(3) 0.0329(5) Uani 1 1 d .
H9A H 0.2887 0.4652 0.5330 0.049 Uiso 1 1 calc R
H9B H 0.2544 0.3884 0.4934 0.049 Uiso 1 1 calc R
H9C H 0.2837 0.4322 0.3234 0.049 Uiso 1 1 calc R
C10 C 0.43197(13) 0.42922(13) 0.4277(4) 0.0417(6) Uani 1 1 d .
H10A H 0.4352 0.4738 0.5042 0.062 Uiso 1 1 calc R
H10B H 0.4242 0.4422 0.2942 0.062 Uiso 1 1 calc R
H10C H 0.4716 0.4017 0.4437 0.062 Uiso 1 1 calc R
C11 C 0.37669(11) 0.35066(13) 0.7619(3) 0.0323(5) Uani 1 1 d .
H11A H 0.3699 0.3949 0.8360 0.049 Uiso 1 1 calc R
H11B H 0.4198 0.3326 0.7899 0.049 Uiso 1 1 calc R
H11C H 0.3462 0.3132 0.7949 0.049 Uiso 1 1 calc R

loop_
_atom_site_aniso_label
_atom_site_aniso_U_11
_atom_site_aniso_U_22
_atom_site_aniso_U_33
_atom_site_aniso_U_23
_atom_site_aniso_U_13
_atom_site_aniso_U_12
Br1 0.01653(11) 0.01812(10) 0.01963(10) -0.00326(6) -0.00472(7) 0.00248(7)
S1 0.0158(2) 0.0189(2) 0.0253(2) -0.00350(17) -0.00302(18) 0.00447(17)
S2 0.0142(2) 0.0201(2) 0.0232(2) -0.00495(17) -0.00304(17) -0.00042(17)
S3 0.0162(2) 0.0147(2) 0.0177(2) -0.00326(16) 0.00146(16) -0.00334(16)
Si1 0.0211(3) 0.0152(2) 0.0220(3) -0.00325(19) 0.0003(2) 0.0036(2)
N1 0.0183(11) 0.0095(9) 0.0188(10) 0.000 0.0033(8) 0.000
C1 0.0176(9) 0.0172(8) 0.0174(8) -0.0013(7) -0.0012(7) 0.0009(7)
C2 0.0127(8) 0.0152(8) 0.0159(8) 0.0006(6) -0.0016(7) 0.0010(6)
C3 0.0145(9) 0.0159(8) 0.0133(8) 0.0006(6) 0.0003(6) -0.0002(7)
C4 0.0157(9) 0.0168(9) 0.0195(9) -0.0025(7) -0.0018(7) 0.0005(7)
C5 0.0134(8) 0.0146(8) 0.0114(7) -0.0002(6) 0.0011(6) -0.0010(6)
C6 0.0168(9) 0.0155(8) 0.0154(8) -0.0012(6) 0.0004(7) 0.0001(7)
C7 0.0142(9) 0.0128(8) 0.0124(8) -0.0014(6) 0.0022(6) -0.0004(6)
C8 0.0146(9) 0.0138(8) 0.0158(8) -0.0013(6) 0.0025(7) -0.0013(7)
C9 0.0369(13) 0.0316(11) 0.0294(11) -0.0073(9) -0.0057(9) 0.0174(10)
C10 0.0454(15) 0.0230(11) 0.0581(16) -0.0057(11) 0.0160(12) -0.0070(10)
C11 0.0334(12) 0.0395(12) 0.0237(10) -0.0054(9) -0.0024(9) 0.0112(10)

loop_
_atom_type_symbol
_atom_type_description
_atom_type_scat_dispersion_real
_atom_type_scat_dispersion_imag
_atom_type_scat_source
C C 0.0033 0.0016 'International Tables Vol C Tables 4.2.6.8 and 6.1.1.4'
H H 0.0000 0.0000 'International Tables Vol C Tables 4.2.6.8 and 6.1.1.4'
N N 0.0061 0.0033 'International Tables Vol C Tables 4.2.6.8 and 6.1.1.4'
Si Si 0.0817 0.0704 'International Tables Vol C Tables 4.2.6.8 and 6.1.1.4'
S S 0.1246 0.1234 'International Tables Vol C Tables 4.2.6.8 and 6.1.1.4'
Br Br -0.2901 2.4595 'International Tables Vol C Tables 4.2.6.8 and 6.1.1.4'

loop_
_geom_angle_atom_site_label_1
_geom_angle_atom_site_label_2
_geom_angle_atom_site_label_3
_geom_angle
_geom_angle_site_symmetry_1
_geom_angle_site_symmetry_3
C4 S1 C1 91.81(9) . .
C4 S2 C6 88.56(9) . .
C8 S3 C6 87.76(9) . .
C9 Si1 C10 110.38(12) . .
C9 Si1 C11 109.66(10) . .
C10 Si1 C11 110.64(12) . .
C9 Si1 C1 107.17(9) . .
C10 Si1 C1 109.01(10) . .
C11 Si1 C1 109.91(9) . .
C8 N1 C8 105.9(2) . 2_655
C8 N1 H1N 127.0 . .
C8 N1 H1N 127.0 2_655 .
C2 C1 S1 109.26(14) . .
C2 C1 Si1 130.51(14) . .
S1 C1 Si1 120.14(10) . .
C1 C2 C3 116.35(16) . .
C1 C2 Br1 121.32(13) . .
C3 C2 Br1 122.00(13) . .
C4 C3 C2 108.83(15) . .
C4 C3 C5 111.97(16) . .
C2 C3 C5 138.25(16) . .
C3 C4 S1 113.59(13) . .
C3 C4 S2 114.25(13) . .
S1 C4 S2 131.34(11) . .
C6 C5 C3 108.82(15) . .
C6 C5 C7 110.69(15) . .
C3 C5 C7 139.47(16) . .
C5 C6 S3 115.47(14) . .
C5 C6 S2 115.82(13) . .
S3 C6 S2 128.06(11) . .
C8 C7 C5 108.88(15) . .
C8 C7 C7 105.24(10) . 2_655
C5 C7 C7 145.85(10) . 2_655
N1 C8 C7 111.64(16) . .
N1 C8 S3 131.85(14) . .
C7 C8 S3 116.51(13) . .
Si1 C9 H9A 109.5 . .
Si1 C9 H9B 109.5 . .
H9A C9 H9B 109.5 . .
Si1 C9 H9C 109.5 . .
H9A C9 H9C 109.5 . .
H9B C9 H9C 109.5 . .
Si1 C10 H10A 109.5 . .
Si1 C10 H10B 109.5 . .
H10A C10 H10B 109.5 . .
Si1 C10 H10C 109.5 . .
H10A C10 H10C 109.5 . .
H10B C10 H10C 109.5 . .
Si1 C11 H11A 109.5 . .
Si1 C11 H11B 109.5 . .
H11A C11 H11B 109.5 . .
Si1 C11 H11C 109.5 . .
H11A C11 H11C 109.5 . .
H11B C11 H11C 109.5 . .

loop_
_geom_bond_atom_site_label_1
_geom_bond_atom_site_label_2
_geom_bond_distance
_geom_bond_site_symmetry_2
Br1 C2 1.8888(18) .
S1 C4 1.7134(18) .
S1 C1 1.7453(19) .
S2 C4 1.7264(18) .
S2 C6 1.7357(19) .
S3 C8 1.7253(18) .
S3 C6 1.7287(18) .
Si1 C9 1.857(2) .
Si1 C10 1.860(2) .
Si1 C11 1.861(2) .
Si1 C1 1.8772(19) .
N1 C8 1.366(2) .
N1 C8 1.366(2) 2_655
N1 H1N 0.8800 .
C1 C2 1.367(3) .
C2 C3 1.426(2) .
C3 C4 1.390(3) .
C3 C5 1.444(2) .
C5 C6 1.386(2) .
C5 C7 1.446(2) .
C7 C8 1.390(2) .
C7 C7 1.446(3) 2_655
C9 H9A 0.9800 .
C9 H9B 0.9800 .
C9 H9C 0.9800 .
C10 H10A 0.9800 .
C10 H10B 0.9800 .
C10 H10C 0.9800 .
C11 H11A 0.9800 .
C11 H11B 0.9800 .
C11 H11C 0.9800 .

loop_
_geom_hbond_atom_site_label_D
_geom_hbond_atom_site_label_H
_geom_hbond_atom_site_label_A
_geom_hbond_distance_DH
_geom_hbond_distance_HA
_geom_hbond_distance_DA
_geom_hbond_angle_DHA
_geom_hbond_site_symmetry_A
N1 H1N Br1 0.88 2.89 3.6158(18) 140.5 6
N1 H1N Br1 0.88 2.89 3.6158(18) 140.5 5_656

loop_
_geom_torsion_atom_site_label_1
_geom_torsion_atom_site_label_2
_geom_torsion_atom_site_label_3
_geom_torsion_atom_site_label_4
_geom_torsion
_geom_torsion_site_symmetry_1
_geom_torsion_site_symmetry_4
C4 S1 C1 C2 1.11(15) . .
C4 S1 C1 Si1 -175.92(12) . .
C9 Si1 C1 C2 179.43(19) . .
C10 Si1 C1 C2 60.0(2) . .
C11 Si1 C1 C2 -61.5(2) . .
C9 Si1 C1 S1 -4.26(15) . .
C10 Si1 C1 S1 -123.73(14) . .
C11 Si1 C1 S1 114.85(13) . .
S1 C1 C2 C3 1.1(2) . .
Si1 C1 C2 C3 177.77(14) . .
S1 C1 C2 Br1 -172.38(9) . .
Si1 C1 C2 Br1 4.2(3) . .
C1 C2 C3 C4 -3.4(2) . .
Br1 C2 C3 C4 170.05(13) . .
C1 C2 C3 C5 -170.8(2) . .
Br1 C2 C3 C5 2.6(3) . .
C2 C3 C4 S1 4.20(19) . .
C5 C3 C4 S1 175.20(12) . .
C2 C3 C4 S2 -166.65(12) . .
C5 C3 C4 S2 4.3(2) . .
C1 S1 C4 C3 -3.17(15) . .
C1 S1 C4 S2 165.69(15) . .
C6 S2 C4 C3 0.09(15) . .
C6 S2 C4 S1 -168.72(15) . .
C4 C3 C5 C6 -7.6(2) . .
C2 C3 C5 C6 159.6(2) . .
C4 C3 C5 C7 -174.2(2) . .
C2 C3 C5 C7 -7.1(4) . .
C3 C5 C6 S3 -163.60(12) . .
C7 C5 C6 S3 7.18(19) . .
C3 C5 C6 S2 7.94(19) . .
C7 C5 C6 S2 178.72(12) . .
C8 S3 C6 C5 -2.62(14) . .
C8 S3 C6 S2 -172.94(13) . .
C4 S2 C6 C5 -4.83(14) . .
C4 S2 C6 S3 165.46(13) . .
C6 C5 C7 C8 -8.8(2) . .
C3 C5 C7 C8 157.7(2) . .
C6 C5 C7 C7 173.9(3) . 2_655
C3 C5 C7 C7 -19.6(5) . 2_655
C8 N1 C8 C7 -1.96(9) 2_655 .
C8 N1 C8 S3 177.00(19) 2_655 .
C5 C7 C8 N1 -173.54(12) . .
C7 C7 C8 N1 4.9(2) 2_655 .
C5 C7 C8 S3 7.32(19) . .
C7 C7 C8 S3 -174.27(14) 2_655 .
C6 S3 C8 N1 178.13(16) . .
C6 S3 C8 C7 -2.95(14) . .
